data_7217772
loop_
_publ_author_name
'Miyoshi, Yasuhito'
'Yoshikawa, Hirofumi'
'Awaga, Kunio'

_publ_section_title
;
 Crystal-to-crystal transformation in solid-state electrochemical doping
 of Cl&#x2212;ions to the nanoporous neutral radical lithium
 phthalocyanine: revelation of electron--electron correlations in the 1D
 half-filled system
;
_journal_issue 39
_journal_name_full CrystEngComm
_journal_page_first 9266
_journal_paper_doi 10.1039/C4CE01222D
_journal_volume 16
_journal_year 2014
_chemical_formula_moiety 'C32 H16 Li Cl0.20 N8'
_chemical_formula_sum 'C32 H16 Cl0.2 Li N8'
_chemical_formula_weight 526.56
_chemical_melting_point 400
_chemical_name_common 'lithium phthalocyanine chloride'
_chemical_name_systematic
; 
lithium phthalocyanine chloride 
;
_space_group_IT_number 124
_symmetry_cell_setting tetragonal
_symmetry_Int_Tables_number 124
_symmetry_space_group_name_Hall '-P 4 2c'
_symmetry_space_group_name_H-M 'P 4/m c c'
_atom_sites_solution_hydrogens geom
_atom_sites_solution_primary direct
_atom_sites_solution_secondary difmap
_audit_creation_method SHELXL-97
_cell_angle_alpha 90.00
_cell_angle_beta 90.00
_cell_angle_gamma 90.00
_cell_formula_units_Z 2
_cell_length_a 13.829(5)
_cell_length_b 13.829(5)
_cell_length_c 6.406(2)
_cell_measurement_reflns_used 2553
_cell_measurement_temperature 173(2)
_cell_measurement_theta_max 27.4
_cell_measurement_theta_min 3.3
_cell_volume 1225.1(7)
_computing_molecular_graphics Ortep3
_computing_structure_refinement 'SHELXL-97 (Sheldrick, 1997)'
_computing_structure_solution 'SHELXS-97 (Sheldrick, 1990)'
_diffrn_ambient_temperature 173(2)
_diffrn_detector_area_resol_mean 7.31
_diffrn_measured_fraction_theta_full 0.995
_diffrn_measured_fraction_theta_max 0.995
_diffrn_measurement_device_type 'Rigaku Saturn'
_diffrn_measurement_method \w
_diffrn_radiation_monochromator graphite
_diffrn_radiation_source 'fine-focus sealed tube'
_diffrn_radiation_type MoK\a
_diffrn_radiation_wavelength 0.71070
_diffrn_reflns_av_R_equivalents 0.061
_diffrn_reflns_av_sigmaI/netI 0.0277
_diffrn_reflns_limit_h_max 17
_diffrn_reflns_limit_h_min -17
_diffrn_reflns_limit_k_max 17
_diffrn_reflns_limit_k_min -17
_diffrn_reflns_limit_l_max 8
_diffrn_reflns_limit_l_min -8
_diffrn_reflns_number 9057
_diffrn_reflns_theta_full 27.44
_diffrn_reflns_theta_max 27.44
_diffrn_reflns_theta_min 3.29
_exptl_absorpt_coefficient_mu 0.110
_exptl_absorpt_correction_T_max 0.961
_exptl_absorpt_correction_T_min 0.872
_exptl_absorpt_correction_type multi-scan
_exptl_absorpt_process_details 'Jacobson, R. (1998) Private communication'
_exptl_crystal_colour green
_exptl_crystal_density_diffrn 1.427
_exptl_crystal_density_meas 1.42
_exptl_crystal_density_method 'not measured'
_exptl_crystal_description prism
_exptl_crystal_F_000 540.8
_exptl_crystal_size_max 0.20
_exptl_crystal_size_mid 0.20
_exptl_crystal_size_min 0.20
_refine_diff_density_max 0.199
_refine_diff_density_min -0.191
_refine_diff_density_rms 0.041
_refine_ls_extinction_method none
_refine_ls_goodness_of_fit_ref 1.082
_refine_ls_hydrogen_treatment none
_refine_ls_matrix_type full
_refine_ls_number_parameters 66
_refine_ls_number_reflns 771
_refine_ls_number_restraints 0
_refine_ls_restrained_S_all 1.082
_refine_ls_R_factor_all 0.0624
_refine_ls_R_factor_gt 0.0502
_refine_ls_shift/su_max 0.000
_refine_ls_shift/su_mean 0.000
_refine_ls_structure_factor_coef Fsqd
_refine_ls_weighting_details 'calc w=1/[\s^2^(Fo^2^)+(0.0524P)^2^+0.5215P] where P=(Fo^2^+2Fc^2^)/3'
_refine_ls_weighting_scheme calc
_refine_ls_wR_factor_gt 0.1129
_refine_ls_wR_factor_ref 0.1195
_reflns_number_gt 653
_reflns_number_total 771
_reflns_threshold_expression >2sigma(I)
_cod_data_source_file c4ce01222d1.cif
_cod_data_source_block LiPcCl020
_cod_depositor_comments
;
The following automatic conversions were performed:

'_chemical_melting_point' value '400K' was changed to '400' - the
value should be numeric and without a unit designator.

Automatic conversion script
Id: cif_fix_values 2281 2013-09-26 08:29:07Z andrius 

 Adding full bibliography for 7217770--7217776.cif.
;
_cod_original_formula_sum 'C32 H16 Cl0.20 Li N8'
_cod_database_code 7217772

loop_
_symmetry_equiv_pos_as_xyz
'x, y, z'
'-y, x, z'
'-x, -y, z'
'y, -x, z'
'-x, y, z+1/2'
'y, x, z+1/2'
'x, -y, z+1/2'
'-y, -x, z+1/2'
'-x, -y, -z'
'y, -x, -z'
'x, y, -z'
'-y, x, -z'
'x, -y, -z-1/2'
'-y, -x, -z-1/2'
'-x, y, -z-1/2'
'y, x, -z-1/2'

loop_
_atom_site_label
_atom_site_type_symbol
_atom_site_fract_x
_atom_site_fract_y
_atom_site_fract_z
_atom_site_U_iso_or_equiv
_atom_site_adp_type
_atom_site_occupancy
_atom_site_symmetry_multiplicity
_atom_site_calc_flag
_atom_site_refinement_flags
Cl1 Cl 0.0000 1.0000 0.7500 0.213(12) Uani 0.20 8 d SP
N1 N 0.43926(11) 0.62718(12) 0.5000 0.0227(4) Uani 1 2 d S
N2 N 0.58095(13) 0.72996(12) 0.5000 0.0243(4) Uani 1 2 d S
C3 C 0.64531(15) 0.65788(15) 0.5000 0.0235(5) Uani 1 2 d S
C4 C 0.32445(15) 0.74998(15) 0.5000 0.0255(5) Uani 1 2 d S
C5 C 0.41490(16) 0.79319(15) 0.5000 0.0256(5) Uani 1 2 d S
C6 C 0.48567(15) 0.71357(14) 0.5000 0.0239(5) Uani 1 2 d S
C7 C 0.24068(17) 0.80529(16) 0.5000 0.0329(6) Uani 1 2 d S
H1 H 0.1785 0.7760 0.5000 0.039 Uiso 1 2 calc SR
C8 C 0.34221(18) 0.94803(17) 0.5000 0.0400(7) Uani 1 2 d S
H2 H 0.3473 1.0165 0.5000 0.048 Uiso 1 2 calc SR
C9 C 0.42583(18) 0.89226(16) 0.5000 0.0342(6) Uani 1 2 d S
H3 H 0.4881 0.9213 0.5000 0.041 Uiso 1 2 calc SR
C10 C 0.25152(19) 0.90533(18) 0.5000 0.0397(6) Uani 1 2 d S
H4 H 0.1956 0.9452 0.5000 0.048 Uiso 1 2 calc SR
Li11 Li 0.5000 0.5000 0.5000 0.0355(18) Uani 1 8 d S

loop_
_atom_site_aniso_label
_atom_site_aniso_U_11
_atom_site_aniso_U_22
_atom_site_aniso_U_33
_atom_site_aniso_U_23
_atom_site_aniso_U_13
_atom_site_aniso_U_12
Cl1 0.096(5) 0.096(5) 0.45(4) 0.000 0.000 0.000
N1 0.0193(9) 0.0223(9) 0.0266(9) 0.000 0.000 0.0000(7)
N2 0.0239(9) 0.0225(9) 0.0264(9) 0.000 0.000 -0.0023(7)
C3 0.0223(10) 0.0255(11) 0.0228(10) 0.000 0.000 -0.0024(8)
C4 0.0305(11) 0.0234(11) 0.0226(10) 0.000 0.000 0.0037(9)
C5 0.0299(11) 0.0222(11) 0.0248(11) 0.000 0.000 0.0040(8)
C6 0.0278(11) 0.0211(10) 0.0228(10) 0.000 0.000 -0.0004(8)
C7 0.0319(12) 0.0322(13) 0.0346(12) 0.000 0.000 0.0084(9)
C8 0.0469(15) 0.0218(11) 0.0514(16) 0.000 0.000 0.0075(10)
C9 0.0379(13) 0.0232(11) 0.0416(14) 0.000 0.000 0.0017(9)
C10 0.0414(14) 0.0304(13) 0.0473(16) 0.000 0.000 0.0167(11)
Li11 0.025(2) 0.025(2) 0.056(5) 0.000 0.000 0.000

loop_
_atom_type_symbol
_atom_type_description
_atom_type_scat_dispersion_real
_atom_type_scat_dispersion_imag
_atom_type_scat_source
C C 0.0033 0.0016 'International Tables Vol C Tables 4.2.6.8 and 6.1.1.4'
H H 0.0000 0.0000 'International Tables Vol C Tables 4.2.6.8 and 6.1.1.4'
Li Li -0.0003 0.0001 'International Tables Vol C Tables 4.2.6.8 and 6.1.1.4'
N N 0.0061 0.0033 'International Tables Vol C Tables 4.2.6.8 and 6.1.1.4'
Cl Cl 0.1484 0.1585 'International Tables Vol C Tables 4.2.6.8 and 6.1.1.4'

loop_
_geom_angle_atom_site_label_1
_geom_angle_atom_site_label_2
_geom_angle_atom_site_label_3
_geom_angle
_geom_angle_site_symmetry_1
_geom_angle_site_symmetry_3
C6 N1 C3 107.67(16) . 2_655
C6 N1 Li11 126.23(13) . .
C3 N1 Li11 126.10(13) 2_655 .
C3 N2 C6 122.00(17) . .
N2 C3 N1 127.67(18) . 10_566
N2 C3 C4 122.18(18) . 10_566
N1 C3 C4 110.15(18) 10_566 10_566
C5 C4 C7 121.03(19) . .
C5 C4 C3 105.95(18) . 2_655
C7 C4 C3 133.0(2) . 2_655
C9 C5 C4 121.8(2) . .
C9 C5 C6 132.1(2) . .
C4 C5 C6 106.10(18) . .
N2 C6 N1 128.01(19) . .
N2 C6 C5 121.87(18) . .
N1 C6 C5 110.12(18) . .
C4 C7 C10 117.2(2) . .
C4 C7 H1 121.4 . .
C10 C7 H1 121.4 . .
C10 C8 C9 121.1(2) . .
C10 C8 H2 119.5 . .
C9 C8 H2 119.5 . .
C5 C9 C8 117.4(2) . .
C5 C9 H3 121.3 . .
C8 C9 H3 121.3 . .
C8 C10 C7 121.4(2) . .
C8 C10 H4 119.3 . .
C7 C10 H4 119.3 . .
N1 Li11 N1 90.0 2_655 .
N1 Li11 N1 90.0 2_655 9_666
N1 Li11 N1 180.0 . 9_666
N1 Li11 N1 180.00(8) 2_655 10_566
N1 Li11 N1 90.0 . 10_566
N1 Li11 N1 90.0 9_666 10_566
N1 Li11 Li11 90.0 2_655 5_655
N1 Li11 Li11 90.0 . 5_655
N1 Li11 Li11 90.0 9_666 5_655
N1 Li11 Li11 90.0 10_566 5_655
N1 Li11 Li11 90.0 2_655 5_654
N1 Li11 Li11 90.0 . 5_654
N1 Li11 Li11 90.0 9_666 5_654
N1 Li11 Li11 90.0 10_566 5_654
Li11 Li11 Li11 180.0 5_655 5_654

loop_
_geom_bond_atom_site_label_1
_geom_bond_atom_site_label_2
_geom_bond_distance
_geom_bond_site_symmetry_2
N1 C6 1.356(3) .
N1 C3 1.367(3) 2_655
N1 Li11 1.9490(18) .
N2 C3 1.336(3) .
N2 C6 1.337(3) .
C3 N1 1.367(3) 10_566
C3 C4 1.468(3) 10_566
C4 C5 1.386(3) .
C4 C7 1.388(3) .
C4 C3 1.468(3) 2_655
C5 C9 1.378(3) .
C5 C6 1.473(3) .
C7 C10 1.392(3) .
C7 H1 0.9500 .
C8 C10 1.386(4) .
C8 C9 1.390(3) .
C8 H2 0.9500 .
C9 H3 0.9500 .
C10 H4 0.9500 .
Li11 N1 1.9490(18) 2_655
Li11 N1 1.9490(18) 9_666
Li11 N1 1.9490(18) 10_566
Li11 Li11 3.2030(10) 5_655
Li11 Li11 3.2030(10) 5_654

loop_
_geom_torsion_atom_site_label_1
_geom_torsion_atom_site_label_2
_geom_torsion_atom_site_label_3
_geom_torsion_atom_site_label_4
_geom_torsion
_geom_torsion_site_symmetry_1
_geom_torsion_site_symmetry_4
C6 N2 C3 N1 0.0 . 10_566
C6 N2 C3 C4 180.0 . 10_566
C7 C4 C5 C9 0.0 . .
C3 C4 C5 C9 180.0 2_655 .
C7 C4 C5 C6 180.0 . .
C3 C4 C5 C6 0.0 2_655 .
C3 N2 C6 N1 0.0 . .
C3 N2 C6 C5 180.0 . .
C3 N1 C6 N2 180.0 2_655 .
Li11 N1 C6 N2 0.0 . .
C3 N1 C6 C5 0.0 2_655 .
Li11 N1 C6 C5 180.0 . .
C9 C5 C6 N2 0.0 . .
C4 C5 C6 N2 180.0 . .
C9 C5 C6 N1 180.0 . .
C4 C5 C6 N1 0.0 . .
C5 C4 C7 C10 0.0 . .
C3 C4 C7 C10 180.0 2_655 .
C4 C5 C9 C8 0.0 . .
C6 C5 C9 C8 180.0 . .
C10 C8 C9 C5 0.0 . .
C9 C8 C10 C7 0.0 . .
C4 C7 C10 C8 0.0 . .
C6 N1 Li11 N1 180.0 . 2_655
C3 N1 Li11 N1 0.0 2_655 2_655
C6 N1 Li11 N1 0.0 . 9_666
C3 N1 Li11 N1 180.0 2_655 9_666
C6 N1 Li11 N1 0.0 . 10_566
C3 N1 Li11 N1 180.0 2_655 10_566
C6 N1 Li11 Li11 90.0 . 5_655
C3 N1 Li11 Li11 -90.0 2_655 5_655
C6 N1 Li11 Li11 -90.0 . 5_654
C3 N1 Li11 Li11 90.0 2_655 5_654
